data_7150217
loop_
_publ_author_name
'Ohta, Eisuke'
'Higuchi, Hiroki'
'Kawai, Hidetoshi'
'Fujiwara, Kenshu'
'Suzuki, Takanori'

_publ_section_title
;
 Butane-1,4-diyl dications stabilized by steric factors:
 electrochiroptical response systems based on reversible
 interconversion between dihydro[5]helicene-type electron acceptors and
 electron-donating 1,1'-binaphthyls.
;
_journal_issue 16
_journal_name_full 'Organic &amp; biomolecular chemistry'
_journal_page_first 3024
_journal_page_last 3031
_journal_paper_doi 10.1039/b506435j
_journal_volume 3
_journal_year 2005
_chemical_formula_moiety 'C48 H30 O2 '
_chemical_formula_sum 'C48 H30 O2'
_chemical_formula_weight 638.76
_space_group_IT_number 14
_symmetry_cell_setting monoclinic
_symmetry_Int_Tables_number 14
_symmetry_space_group_name_Hall '-P 2yn'
_symmetry_space_group_name_H-M 'P 1 21/n 1'
_cell_angle_alpha 90.000(2)
_cell_angle_beta 110.328(2)
_cell_angle_gamma 90.000(2)
_cell_formula_units_Z 4
_cell_length_a 11.977(3)
_cell_length_b 24.465(6)
_cell_length_c 12.250(4)
_cell_measurement_reflns_used 5631
_cell_measurement_temperature 293.1
_cell_measurement_theta_max 27.5
_cell_measurement_theta_min 3.1
_cell_volume 3365.9(16)
_computing_cell_refinement CRYSTALCLEAR
_computing_data_collection CRYSTALCLEAR
_computing_data_reduction 'teXsan Ver. 1.11'
_computing_publication_material 'teXsan Ver. 1.11'
_computing_structure_refinement 'teXsan Ver. 1.10'
_computing_structure_solution SIR92
_diffrn_detector_area_resol_mean 14.71
_diffrn_measured_fraction_theta_full 3.2594
_diffrn_measured_fraction_theta_max 3.2594
_diffrn_measurement_device_type 'Rigaku/MSC Mercury CCD'
_diffrn_measurement_method \w
_diffrn_radiation_type 'Mo K\a'
_diffrn_radiation_wavelength 0.7107
_diffrn_reflns_av_R_equivalents 0.060
_diffrn_reflns_limit_h_max 15
_diffrn_reflns_limit_h_min -14
_diffrn_reflns_limit_k_max 30
_diffrn_reflns_limit_k_min -30
_diffrn_reflns_limit_l_max 10
_diffrn_reflns_limit_l_min -15
_diffrn_reflns_number 25563
_diffrn_reflns_theta_full 27.48
_diffrn_reflns_theta_max 27.48
_exptl_absorpt_coefficient_mu 0.075
_exptl_absorpt_correction_T_max 0.998
_exptl_absorpt_correction_T_min 0.998
_exptl_absorpt_correction_type none
_exptl_crystal_colour Yellow
_exptl_crystal_density_diffrn 1.260
_exptl_crystal_density_method 'not measured'
_exptl_crystal_description Block
_exptl_crystal_size_max 0.100
_exptl_crystal_size_mid 0.030
_exptl_crystal_size_min 0.030
_refine_diff_density_max 0.42
_refine_diff_density_min -0.41
_refine_ls_extinction_method none
_refine_ls_goodness_of_fit_ref 0.888
_refine_ls_hydrogen_treatment noref
_refine_ls_number_parameters 451
_refine_ls_number_reflns 7457
_refine_ls_R_factor_gt 0.0620
_refine_ls_shift/su_max 0.0085
_refine_ls_structure_factor_coef Fsqd
_refine_ls_weighting_details 'w = 1/[\s^2^(Fo^2^) + (0.05000(Max(Fo^2^,0) + 2Fc^2^)/3)^2^]'
_refine_ls_weighting_scheme calc
_refine_ls_wR_factor_ref 0.1640
_reflns_number_gt 2329
_reflns_number_total 25127
_reflns_threshold_expression F^2^>2.0\s(F^2^)
_cod_data_source_file b506435j.txt
_cod_data_source_block '_040121r'
_cod_original_cell_volume 3365.8(1)
_cod_original_formula_sum 'C48 H30 O2 '
_cod_database_code 7150217

loop_
_symmetry_equiv_pos_as_xyz
x,y,z
1/2-x,1/2+y,1/2-z
-x,-y,-z
1/2+x,1/2-y,1/2+z

loop_
_atom_site_label
_atom_site_type_symbol
_atom_site_fract_x
_atom_site_fract_y
_atom_site_fract_z
_atom_site_U_iso_or_equiv
_atom_site_adp_type
_atom_site_occupancy
_atom_site_calc_flag
_atom_site_refinement_flags
_atom_site_disorder_assembly
_atom_site_disorder_group
O(1) O -1.2384(2) -0.01931(9) -0.5595(2) 0.0670(7) Uani 1.00 d . . .
O(2) O -0.5868(2) -0.04276(9) -0.1071(2) 0.0654(7) Uani 1.00 d . . .
C(1) C -1.0466(2) -0.2231(1) -0.2225(3) 0.0483(9) Uani 1.00 d . . .
C(2) C -1.1052(3) -0.1935(1) -0.3217(3) 0.0536(10) Uani 1.00 d . . .
C(3) C -1.1268(3) -0.2181(1) -0.4321(3) 0.062(1) Uani 1.00 d . . .
C(4) C -1.0903(3) -0.2698(1) -0.4419(3) 0.065(1) Uani 1.00 d . . .
C(5) C -1.0328(3) -0.3018(1) -0.3427(3) 0.056(1) Uani 1.00 d . . .
C(6) C -0.9957(3) -0.3559(2) -0.3504(3) 0.069(1) Uani 1.00 d . . .
C(7) C -0.9368(3) -0.3858(1) -0.2537(4) 0.072(1) Uani 1.00 d . . .
C(8) C -0.9118(3) -0.3619(1) -0.1440(3) 0.066(1) Uani 1.00 d . . .
C(9) C -0.9473(3) -0.3097(1) -0.1325(3) 0.062(1) Uani 1.00 d . . .
C(10) C -1.0086(3) -0.2785(1) -0.2307(3) 0.0501(9) Uani 1.00 d . . .
C(11) C -1.0142(3) -0.1977(1) -0.1054(3) 0.0484(9) Uani 1.00 d . . .
C(12) C -0.9072(3) -0.1697(1) -0.0608(3) 0.0520(9) Uani 1.00 d . . .
C(13) C -0.8707(3) -0.1483(1) 0.0543(3) 0.064(1) Uani 1.00 d . . .
C(14) C -0.9403(4) -0.1536(1) 0.1199(3) 0.081(1) Uani 1.00 d . . .
C(15) C -1.0523(4) -0.1786(1) 0.0766(3) 0.072(1) Uani 1.00 d . . .
C(16) C -1.1314(5) -0.1812(2) 0.1399(4) 0.103(2) Uani 1.00 d . . .
C(17) C -1.2423(5) -0.2037(2) 0.0906(5) 0.122(2) Uani 1.00 d . . .
C(18) C -1.2802(4) -0.2255(2) -0.0215(5) 0.111(2) Uani 1.00 d . . .
C(19) C -1.2064(3) -0.2252(2) -0.0862(4) 0.081(1) Uani 1.00 d . . .
C(20) C -1.0921(3) -0.2012(1) -0.0396(3) 0.060(1) Uani 1.00 d . . .
C(21) C -1.1503(3) -0.1382(1) -0.3116(3) 0.0563(10) Uani 1.00 d . . .
C(22) C -1.1498(3) -0.0927(1) -0.3736(3) 0.0505(9) Uani 1.00 d . . .
C(23) C -1.2127(3) -0.0428(1) -0.3607(3) 0.0534(9) Uani 1.00 d . . .
C(24) C -1.2295(3) -0.0265(1) -0.2588(3) 0.064(1) Uani 1.00 d . . .
C(25) C -1.2906(4) 0.0204(2) -0.2527(3) 0.080(1) Uani 1.00 d . . .
C(26) C -1.3369(4) 0.0523(2) -0.3503(4) 0.087(1) Uani 1.00 d . . .
C(27) C -1.3217(3) 0.0381(2) -0.4536(3) 0.075(1) Uani 1.00 d . . .
C(28) C -1.2564(3) -0.0086(1) -0.4550(3) 0.059(1) Uani 1.00 d . . .
C(29) C -1.1382(3) -0.0501(1) -0.5515(3) 0.0554(10) Uani 1.00 d . . .
C(30) C -1.0898(3) -0.0410(1) -0.6359(3) 0.065(1) Uani 1.00 d . . .
C(31) C -0.9880(4) -0.0691(2) -0.6291(3) 0.073(1) Uani 1.00 d . . .
C(32) C -0.9348(3) -0.1048(2) -0.5384(3) 0.067(1) Uani 1.00 d . . .
C(33) C -0.9857(3) -0.1134(1) -0.4550(3) 0.058(1) Uani 1.00 d . . .
C(34) C -1.0914(3) -0.0867(1) -0.4604(3) 0.0502(9) Uani 1.00 d . . .
C(35) C -0.8279(3) -0.1650(1) -0.1294(3) 0.0508(9) Uani 1.00 d . . .
C(36) C -0.7706(3) -0.1212(1) -0.1479(2) 0.0480(9) Uani 1.00 d . . .
C(37) C -0.6797(3) -0.1256(1) -0.2038(3) 0.0500(9) Uani 1.00 d . . .
C(38) C -0.6743(3) -0.1676(1) -0.2780(3) 0.065(1) Uani 1.00 d . . .
C(39) C -0.5825(3) -0.1713(2) -0.3219(3) 0.074(1) Uani 1.00 d . . .
C(40) C -0.4953(3) -0.1321(2) -0.2947(3) 0.075(1) Uani 1.00 d . . .
C(41) C -0.4969(3) -0.0895(2) -0.2226(3) 0.066(1) Uani 1.00 d . . .
C(42) C -0.5901(3) -0.0870(1) -0.1800(3) 0.0533(9) Uani 1.00 d . . .
C(43) C -0.6916(3) -0.0277(1) -0.0929(2) 0.0521(9) Uani 1.00 d . . .
C(44) C -0.6977(3) 0.0256(1) -0.0579(3) 0.059(1) Uani 1.00 d . . .
C(45) C -0.8023(3) 0.0437(1) -0.0488(3) 0.063(1) Uani 1.00 d . . .
C(46) C -0.9004(3) 0.0102(1) -0.0756(3) 0.061(1) Uani 1.00 d . . .
C(47) C -0.8918(3) -0.0434(1) -0.1073(3) 0.0542(9) Uani 1.00 d . . .
C(48) C -0.7854(3) -0.0645(1) -0.1134(2) 0.0472(9) Uani 1.00 d . . .
H(1) H -1.1703 -0.1969 -0.5023 0.0726 Uiso 1.00 calc . . .
H(2) H -1.1038 -0.2856 -0.5195 0.0781 Uiso 1.00 calc . . .
H(3) H -1.0131 -0.3722 -0.4278 0.0815 Uiso 1.00 calc . . .
H(4) H -0.9146 -0.4234 -0.2604 0.0859 Uiso 1.00 calc . . .
H(5) H -0.8669 -0.3830 -0.0750 0.0769 Uiso 1.00 calc . . .
H(6) H -0.9305 -0.2939 -0.0541 0.0724 Uiso 1.00 calc . . .
H(7) H -0.7923 -0.1293 0.0845 0.0752 Uiso 1.00 calc . . .
H(8) H -0.9080 -0.1402 0.2014 0.0936 Uiso 1.00 calc . . .
H(9) H -1.1052 -0.1679 0.2215 0.1217 Uiso 1.00 calc . . .
H(10) H -1.2958 -0.2041 0.1335 0.1328 Uiso 1.00 calc . . .
H(11) H -1.3618 -0.2408 -0.0556 0.1357 Uiso 1.00 calc . . .
H(12) H -1.2328 -0.2416 -0.1652 0.1028 Uiso 1.00 calc . . .
H(13) H -1.1854 -0.1339 -0.2498 0.0695 Uiso 1.00 calc . . .
H(14) H -1.1971 -0.0500 -0.1894 0.0777 Uiso 1.00 calc . . .
H(15) H -1.2981 0.0320 -0.1782 0.0930 Uiso 1.00 calc . . .
H(16) H -1.3826 0.0848 -0.3478 0.1006 Uiso 1.00 calc . . .
H(17) H -1.3562 0.0606 -0.5244 0.0895 Uiso 1.00 calc . . .
H(18) H -1.1263 -0.0157 -0.7004 0.0777 Uiso 1.00 calc . . .
H(19) H -0.9518 -0.0632 -0.6887 0.0871 Uiso 1.00 calc . . .
H(20) H -0.8618 -0.1243 -0.5341 0.0798 Uiso 1.00 calc . . .
H(21) H -0.9476 -0.1383 -0.3905 0.0709 Uiso 1.00 calc . . .
H(22) H -0.8151 -0.1988 -0.1661 0.0611 Uiso 1.00 calc . . .
H(23) H -0.7374 -0.1955 -0.2998 0.0775 Uiso 1.00 calc . . .
H(24) H -0.5801 -0.2015 -0.3736 0.0837 Uiso 1.00 calc . . .
H(25) H -0.4300 -0.1354 -0.3246 0.0874 Uiso 1.00 calc . . .
H(26) H -0.4354 -0.0615 -0.2034 0.0770 Uiso 1.00 calc . . .
H(27) H -0.6275 0.0499 -0.0379 0.0709 Uiso 1.00 calc . . .
H(28) H -0.8087 0.0816 -0.0255 0.0715 Uiso 1.00 calc . . .
H(29) H -0.9749 0.0239 -0.0710 0.0745 Uiso 1.00 calc . . .
H(30) H -0.9626 -0.0671 -0.1273 0.0636 Uiso 1.00 calc . . .

loop_
_atom_site_aniso_label
_atom_site_aniso_U_11
_atom_site_aniso_U_22
_atom_site_aniso_U_33
_atom_site_aniso_U_12
_atom_site_aniso_U_13
_atom_site_aniso_U_23
O(1) 0.073(2) 0.064(2) 0.059(1) 0.009(1) 0.015(1) 0.010(1)
O(2) 0.053(1) 0.067(2) 0.079(2) -0.010(1) 0.026(1) -0.013(1)
C(1) 0.040(2) 0.044(2) 0.061(2) -0.006(1) 0.017(1) 0.006(2)
C(2) 0.049(2) 0.048(2) 0.062(2) -0.002(2) 0.017(2) 0.006(2)
C(3) 0.060(2) 0.056(2) 0.057(2) -0.005(2) 0.002(2) 0.004(2)
C(4) 0.062(2) 0.065(2) 0.059(2) -0.008(2) 0.009(2) -0.005(2)
C(5) 0.049(2) 0.050(2) 0.066(2) -0.006(2) 0.015(2) -0.003(2)
C(6) 0.068(2) 0.057(2) 0.082(2) -0.003(2) 0.025(2) -0.012(2)
C(7) 0.071(2) 0.046(2) 0.102(3) 0.005(2) 0.031(2) -0.005(2)
C(8) 0.063(2) 0.052(2) 0.080(2) 0.009(2) 0.020(2) 0.011(2)
C(9) 0.063(2) 0.049(2) 0.073(2) 0.006(2) 0.022(2) 0.008(2)
C(10) 0.044(2) 0.039(2) 0.068(2) -0.007(1) 0.019(2) 0.005(2)
C(11) 0.053(2) 0.040(2) 0.057(2) 0.007(1) 0.025(2) 0.009(1)
C(12) 0.064(2) 0.041(2) 0.058(2) 0.001(2) 0.029(2) 0.003(1)
C(13) 0.091(3) 0.051(2) 0.059(2) -0.005(2) 0.036(2) -0.003(2)
C(14) 0.133(3) 0.051(2) 0.079(2) 0.007(2) 0.061(2) 0.000(2)
C(15) 0.107(3) 0.049(2) 0.085(2) 0.018(2) 0.064(2) 0.014(2)
C(16) 0.163(4) 0.061(3) 0.134(3) 0.028(3) 0.115(3) 0.026(2)
C(17) 0.142(3) 0.089(3) 0.194(4) 0.048(3) 0.133(3) 0.060(3)
C(18) 0.084(3) 0.113(4) 0.163(4) 0.022(3) 0.079(3) 0.058(3)
C(19) 0.061(2) 0.081(3) 0.112(3) 0.006(2) 0.043(2) 0.035(2)
C(20) 0.064(2) 0.047(2) 0.081(2) 0.011(2) 0.039(2) 0.023(2)
C(21) 0.054(2) 0.054(2) 0.061(2) 0.005(2) 0.020(2) 0.007(2)
C(22) 0.050(2) 0.048(2) 0.053(2) 0.002(2) 0.017(1) 0.006(2)
C(23) 0.055(2) 0.050(2) 0.058(2) 0.007(2) 0.023(2) 0.012(2)
C(24) 0.069(2) 0.060(2) 0.072(2) 0.000(2) 0.036(2) 0.007(2)
C(25) 0.096(3) 0.066(3) 0.098(3) 0.007(2) 0.058(2) 0.006(2)
C(26) 0.095(3) 0.065(3) 0.123(3) 0.025(2) 0.065(2) 0.012(2)
C(27) 0.067(2) 0.067(2) 0.093(3) 0.021(2) 0.031(2) 0.022(2)
C(28) 0.056(2) 0.060(2) 0.062(2) 0.001(2) 0.021(2) 0.006(2)
C(29) 0.056(2) 0.058(2) 0.047(2) 0.002(2) 0.011(2) 0.001(2)
C(30) 0.083(2) 0.062(2) 0.051(2) -0.004(2) 0.024(2) 0.004(2)
C(31) 0.098(3) 0.069(3) 0.061(2) -0.012(2) 0.038(2) -0.004(2)
C(32) 0.068(2) 0.072(3) 0.070(2) -0.001(2) 0.034(2) -0.003(2)
C(33) 0.058(2) 0.053(2) 0.061(2) -0.001(2) 0.019(2) 0.005(2)
C(34) 0.051(2) 0.052(2) 0.044(2) -0.004(2) 0.013(1) 0.000(1)
C(35) 0.052(2) 0.053(2) 0.053(2) -0.003(2) 0.025(2) -0.003(2)
C(36) 0.043(2) 0.051(2) 0.050(2) -0.001(1) 0.016(1) 0.000(1)
C(37) 0.043(2) 0.052(2) 0.057(2) 0.000(2) 0.020(1) 0.003(2)
C(38) 0.065(2) 0.059(2) 0.079(2) -0.009(2) 0.035(2) -0.013(2)
C(39) 0.072(2) 0.070(3) 0.092(3) -0.002(2) 0.044(2) -0.016(2)
C(40) 0.066(2) 0.085(3) 0.089(3) 0.001(2) 0.046(2) -0.004(2)
C(41) 0.052(2) 0.078(3) 0.077(2) -0.016(2) 0.031(2) -0.007(2)
C(42) 0.053(2) 0.054(2) 0.056(2) 0.000(2) 0.023(2) -0.003(2)
C(43) 0.052(2) 0.058(2) 0.049(2) -0.005(2) 0.021(2) -0.010(2)
C(44) 0.067(2) 0.058(2) 0.054(2) -0.008(2) 0.024(2) -0.002(2)
C(45) 0.090(3) 0.050(2) 0.054(2) 0.002(2) 0.032(2) 0.005(2)
C(46) 0.073(2) 0.055(2) 0.062(2) 0.012(2) 0.034(2) 0.008(2)
C(47) 0.059(2) 0.054(2) 0.053(2) 0.000(2) 0.025(2) 0.005(2)
C(48) 0.051(2) 0.045(2) 0.048(2) 0.002(1) 0.021(1) 0.002(1)

loop_
_atom_type_symbol
_atom_type_description
_atom_type_scat_dispersion_real
_atom_type_scat_dispersion_imag
_atom_type_scat_source
C C 0.003 0.002
;International Tables for Crystallography
(1992, Vol. C, Tables 4.2.6.8 and 6.1.1.1)
;
H H 0.000 0.000
;International Tables for Crystallography
(1992, Vol. C, Table 6.1.1.2)
;
O O 0.011 0.006
;International Tables for Crystallography
(1992, Vol. C, Tables 4.2.6.8 and 6.1.1.1)
;

loop_
_geom_angle_atom_site_label_1
_geom_angle_atom_site_label_2
_geom_angle_atom_site_label_3
_geom_angle
_geom_angle_site_symmetry_1
_geom_angle_site_symmetry_2
_geom_angle_site_symmetry_3
_geom_angle_publ_flag
C(28) O(1) C(29) 116.3(4) . . . yes
C(42) O(2) C(43) 117.5(4) . . . yes
C(2) C(1) C(10) 120.2(4) . . . yes
C(2) C(1) C(11) 120.8(4) . . . yes
C(10) C(1) C(11) 119.0(4) . . . yes
C(1) C(2) C(3) 118.8(4) . . . yes
C(1) C(2) C(21) 119.8(4) . . . yes
C(3) C(2) C(21) 121.3(4) . . . yes
C(2) C(3) C(4) 122.1(5) . . . yes
C(3) C(4) C(5) 120.7(5) . . . yes
C(4) C(5) C(6) 122.2(5) . . . yes
C(4) C(5) C(10) 119.0(5) . . . yes
C(6) C(5) C(10) 118.7(5) . . . yes
C(5) C(6) C(7) 121.5(5) . . . yes
C(6) C(7) C(8) 119.5(5) . . . yes
C(7) C(8) C(9) 120.6(5) . . . yes
C(8) C(9) C(10) 120.8(5) . . . yes
C(1) C(10) C(5) 119.2(4) . . . yes
C(1) C(10) C(9) 121.8(5) . . . yes
C(5) C(10) C(9) 118.9(5) . . . yes
C(1) C(11) C(12) 118.9(4) . . . yes
C(1) C(11) C(20) 120.9(4) . . . yes
C(12) C(11) C(20) 120.2(4) . . . yes
C(11) C(12) C(13) 119.7(4) . . . yes
C(11) C(12) C(35) 120.2(4) . . . yes
C(13) C(12) C(35) 119.9(4) . . . yes
C(12) C(13) C(14) 120.9(5) . . . yes
C(13) C(14) C(15) 121.6(5) . . . yes
C(14) C(15) C(16) 123.3(6) . . . yes
C(14) C(15) C(20) 119.2(5) . . . yes
C(16) C(15) C(20) 117.5(6) . . . yes
C(15) C(16) C(17) 120.5(7) . . . yes
C(16) C(17) C(18) 122.0(7) . . . yes
C(17) C(18) C(19) 120.1(7) . . . yes
C(18) C(19) C(20) 120.1(7) . . . yes
C(11) C(20) C(15) 118.2(5) . . . yes
C(11) C(20) C(19) 121.8(5) . . . yes
C(15) C(20) C(19) 119.9(5) . . . yes
C(2) C(21) C(22) 129.4(4) . . . yes
C(21) C(22) C(23) 121.5(4) . . . yes
C(21) C(22) C(34) 125.7(4) . . . yes
C(23) C(22) C(34) 112.9(4) . . . yes
C(22) C(23) C(24) 124.8(4) . . . yes
C(22) C(23) C(28) 117.9(4) . . . yes
C(24) C(23) C(28) 117.2(5) . . . yes
C(23) C(24) C(25) 121.9(5) . . . yes
C(24) C(25) C(26) 119.2(5) . . . yes
C(25) C(26) C(27) 121.1(5) . . . yes
C(26) C(27) C(28) 118.1(5) . . . yes
O(1) C(28) C(23) 121.7(5) . . . yes
O(1) C(28) C(27) 115.9(5) . . . yes
C(23) C(28) C(27) 122.4(5) . . . yes
O(1) C(29) C(30) 115.9(5) . . . yes
O(1) C(29) C(34) 120.5(4) . . . yes
C(30) C(29) C(34) 123.6(5) . . . yes
C(29) C(30) C(31) 117.9(5) . . . yes
C(30) C(31) C(32) 121.3(5) . . . yes
C(31) C(32) C(33) 119.5(5) . . . yes
C(32) C(33) C(34) 121.2(4) . . . yes
C(22) C(34) C(29) 118.7(4) . . . yes
C(22) C(34) C(33) 124.7(4) . . . yes
C(29) C(34) C(33) 116.5(4) . . . yes
C(12) C(35) C(36) 128.7(4) . . . yes
C(35) C(36) C(37) 121.3(4) . . . yes
C(35) C(36) C(48) 126.0(4) . . . yes
C(37) C(36) C(48) 112.7(4) . . . yes
C(36) C(37) C(38) 124.7(4) . . . yes
C(36) C(37) C(42) 119.6(4) . . . yes
C(38) C(37) C(42) 115.7(4) . . . yes
C(37) C(38) C(39) 121.7(5) . . . yes
C(38) C(39) C(40) 120.4(5) . . . yes
C(39) C(40) C(41) 120.5(5) . . . yes
C(40) C(41) C(42) 117.9(5) . . . yes
O(2) C(42) C(37) 121.1(4) . . . yes
O(2) C(42) C(41) 115.1(4) . . . yes
C(37) C(42) C(41) 123.8(5) . . . yes
O(2) C(43) C(44) 116.0(4) . . . yes
O(2) C(43) C(48) 121.3(4) . . . yes
C(44) C(43) C(48) 122.7(4) . . . yes
C(43) C(44) C(45) 118.2(5) . . . yes
C(44) C(45) C(46) 121.5(5) . . . yes
C(45) C(46) C(47) 119.5(5) . . . yes
C(46) C(47) C(48) 121.0(4) . . . yes
C(36) C(48) C(43) 119.3(4) . . . yes
C(36) C(48) C(47) 123.7(4) . . . yes
C(43) C(48) C(47) 116.8(4) . . . yes

loop_
_geom_bond_atom_site_label_1
_geom_bond_atom_site_label_2
_geom_bond_distance
_geom_bond_site_symmetry_1
_geom_bond_site_symmetry_2
_geom_bond_publ_flag
O(1) C(28) 1.391(5) . . yes
O(1) C(29) 1.394(6) . . yes
O(2) C(42) 1.396(5) . . yes
O(2) C(43) 1.377(5) . . yes
C(1) C(2) 1.384(6) . . yes
C(1) C(10) 1.447(6) . . yes
C(1) C(11) 1.487(6) . . yes
C(2) C(3) 1.415(7) . . yes
C(2) C(21) 1.468(6) . . yes
C(3) C(4) 1.361(7) . . yes
C(4) C(5) 1.411(7) . . yes
C(5) C(6) 1.408(7) . . yes
C(5) C(10) 1.413(6) . . yes
C(6) C(7) 1.360(7) . . yes
C(7) C(8) 1.398(7) . . yes
C(8) C(9) 1.371(7) . . yes
C(9) C(10) 1.398(6) . . yes
C(11) C(12) 1.386(6) . . yes
C(11) C(20) 1.433(6) . . yes
C(12) C(13) 1.424(6) . . yes
C(12) C(35) 1.474(6) . . yes
C(13) C(14) 1.350(7) . . yes
C(14) C(15) 1.401(8) . . yes
C(15) C(16) 1.423(8) . . yes
C(15) C(20) 1.442(7) . . yes
C(16) C(17) 1.36(1) . . yes
C(17) C(18) 1.39(1) . . yes
C(18) C(19) 1.375(9) . . yes
C(19) C(20) 1.411(7) . . yes
C(21) C(22) 1.355(6) . . yes
C(22) C(23) 1.475(6) . . yes
C(22) C(34) 1.472(6) . . yes
C(23) C(24) 1.387(6) . . yes
C(23) C(28) 1.376(6) . . yes
C(24) C(25) 1.377(7) . . yes
C(25) C(26) 1.373(8) . . yes
C(26) C(27) 1.381(8) . . yes
C(27) C(28) 1.388(7) . . yes
C(29) C(30) 1.374(7) . . yes
C(29) C(34) 1.384(6) . . yes
C(30) C(31) 1.373(7) . . yes
C(31) C(32) 1.380(7) . . yes
C(32) C(33) 1.378(6) . . yes
C(33) C(34) 1.401(6) . . yes
C(35) C(36) 1.338(6) . . yes
C(36) C(37) 1.477(6) . . yes
C(36) C(48) 1.481(6) . . yes
C(37) C(38) 1.389(6) . . yes
C(37) C(42) 1.382(6) . . yes
C(38) C(39) 1.386(7) . . yes
C(39) C(40) 1.365(7) . . yes
C(40) C(41) 1.372(7) . . yes
C(41) C(42) 1.393(6) . . yes
C(43) C(44) 1.384(6) . . yes
C(43) C(48) 1.390(6) . . yes
C(44) C(45) 1.372(7) . . yes
C(45) C(46) 1.377(7) . . yes
C(46) C(47) 1.383(6) . . yes
C(47) C(48) 1.402(6) . . yes

loop_
_geom_contact_atom_site_label_1
_geom_contact_atom_site_label_2
_geom_contact_distance
_geom_contact_site_symmetry_1
_geom_contact_site_symmetry_2
_geom_contact_publ_flag
O(1) C(8) 3.511(6) . 4_444 ?
O(1) C(7) 3.579(7) . 4_444 ?
O(2) C(44) 3.322(6) . 3_455 ?
O(2) O(2) 3.430(7) . 3_455 ?
C(4) C(35) 3.366(7) . 4_444 ?
C(16) C(45) 3.547(7) . 3_355 ?
C(17) C(38) 3.501(9) . 4_445 ?
C(17) C(39) 3.572(9) . 4_445 ?
C(27) C(32) 3.512(8) . 3_354 ?
C(27) C(31) 3.573(8) . 3_354 ?
C(28) C(31) 3.343(8) . 3_354 ?
C(30) C(46) 3.571(7) . 3_354 ?
C(46) C(46) 3.528(10) . 3_355 ?

loop_
_cod_related_entry_id
_cod_related_entry_database
_cod_related_entry_code
1 ChemSpider 9494635
